data_1521855
loop_
_publ_author_name
'Roennebro, E.'
'Noreus, D.'
'Bogdanovic, B.'
'Reiser, A.'
'Kadir, K.'

_publ_section_title
;
 Investigation of the perovskite related structures of Na Mg H3, Na Mg F3
 and Na3 Al H6
;
_journal_name_full 'Journal of Alloys Compd.'
_journal_page_first 101
_journal_page_last 106
_journal_volume 299
_journal_year 2000
_chemical_formula_sum 'Al D6 Na3'
_chemical_name_systematic 'Na3 Al D6'
_space_group_IT_number 14
_symmetry_space_group_name_Hall '-P 2yn'
_symmetry_space_group_name_H-M 'P 1 21/n 1'
_cell_angle_alpha 90
_cell_angle_beta 89.86
_cell_angle_gamma 90
_cell_formula_units_Z 2
_cell_length_a 5.39
_cell_length_b 5.514
_cell_length_c 7.725
_cell_volume 229.590
_citation_journal_id_ASTM JALCEU
_cod_data_source_file Roennebro_JALCEU_2000_1291.cif
_cod_data_source_block D6Al1Na3
_cod_original_cell_volume 229.5899
_cod_original_sg_symbol_Hall '-P 2ybc (x-z,y,z)'
_cod_original_formula_sum 'D6 Al1 Na3'
_cod_database_code 1521855

loop_
_symmetry_equiv_pos_as_xyz
x,y,z
-x+1/2,y+1/2,-z+1/2
-x,-y,-z
x-1/2,-y-1/2,z-1/2

loop_
_atom_site_label
_atom_site_type_symbol
_atom_site_fract_x
_atom_site_fract_y
_atom_site_fract_z
_atom_site_occupancy
_atom_site_U_iso_or_equiv
Na1 Na+1 0 0 0.5 1 0.0
Na2 Na+1 -0.006 0.461 0.252 1 0.0
D2 D-1 0.234 0.328 0.544 1 0.0
D1 D-1 0.091 0.041 0.215 1 0.0
Al1 Al+3 0 0 0 1 0.0
D3 D-1 0.165 0.266 0.944 1 0.0
